data_4031366
loop_
_publ_author_name
'Albano, V.G.'
'Strumolo, D.'
'Martinengo, S.'
'Sansoni, M.'
'Chini, P.'

_publ_section_title
;
 New carbide clusters in the cobalt sub-group. part 4. synthesis and
 crystallographic characterization of
 mue3-carbonyl-deca-mue-carbonyl-dicarbidotetradeca-
 carbonyl-polyhydro-dodecarhodium
;
_journal_name_full
;
Journal of the Chemical Society. Dalton Transactions, Inorganic Chemistry 
(1972-)
;
_journal_page_first 459
_journal_page_last 463
_journal_volume 1978
_journal_year 1978
_chemical_formula_sum 'C27 O25 Rh12'
_chemical_name_systematic 'Rh12 (C O)25 C2'
_space_group_IT_number 19
_symmetry_space_group_name_Hall 'P 2ac 2ab'
_symmetry_space_group_name_H-M 'P 21 21 21'
_cell_angle_alpha 90
_cell_angle_beta 90
_cell_angle_gamma 90
_cell_formula_units_Z 4
_cell_length_a 18.695
_cell_length_b 18.604
_cell_length_c 11.605
_cell_volume 4036.240
_citation_journal_id_ASTM JCDTBI
_cod_data_source_file Albano_JCDTBI_1978_327.cif
_cod_data_source_block C27O25Rh12
_cod_original_cell_volume 4036.24
_cod_database_code 4031366

loop_
_symmetry_equiv_pos_as_xyz
x,y,z
-x+1/2,-y,z+1/2
x+1/2,-y+1/2,-z
-x,y+1/2,-z+1/2

loop_
_atom_site_label
_atom_site_type_symbol
_atom_site_fract_x
_atom_site_fract_y
_atom_site_fract_z
_atom_site_occupancy
_atom_site_U_iso_or_equiv
C21 C -0.1371 0.046 0.25 1 0.0
O16 O -0.2505 0.1612 0.398 1 0.0
Rh8 Rh -0.0028 0.0937 0.4482 1 0.0
C14 C 0.0465 0.1512 0.3241 1 0.0
O18 O -0.0736 0.1385 0.831 1 0.0
O20 O 0.0942 -0.2462 0.2553 1 0.0
O23 O -0.1893 -0.1867 0.622 1 0.0
Rh4 Rh 0.011 -0.1426 0.3968 1 0.0
Rh12 Rh 0.1271 -0.051 0.3935 1 0.0
C5 C -0.0288 -0.1939 0.7149 1 0.0
C23 C -0.1442 -0.1535 0.573 1 0.0
C2 C -0.016 -0.2339 0.445 1 0.0
C15 C -0.0872 -0.0524 0.7461 1 0.0
O12 O -0.2777 -0.0479 0.424 1 0.0
C19 C -0.1811 -0.1826 0.341 1 0.0
O25 O 0.2092 -0.1214 0.071 1 0.0
O5 O -0.0227 -0.2442 0.7723 1 0.0
O7 O -0.027 0.0531 0.0378 1 0.0
C24 C -0.1045 -0.0881 0.168 1 0.0
C22 C 0.2132 -0.0991 0.355 1 0.0
O8 O 0.0908 0.006 0.849 1 0.0
O17 O -0.0867 0.2256 0.5101 1 0.0
Rh10 Rh 0.0672 -0.0949 0.1875 1 0.0
C20 C 0.0689 -0.1913 0.2753 1 0.0
C9 C 0.0795 0.1074 0.568 1 0.0
O21 O -0.1668 0.0764 0.175 1 0.0
O15 O -0.1113 -0.0629 0.8338 1 0.0
O1 O 0.0034 -0.1392 -0.038 1 0.0
O10 O -0.2261 0.0603 0.6504 1 0.0
O3 O 0.1711 -0.2829 0.4928 1 0.0
C13 C 0.17 0.0441 0.3381 1 0.0
C26 C -0.0495 -0.0326 0.4822 1 0.0
Rh2 Rh 0.0665 -0.0062 0.5935 1 0.0
O19 O -0.2115 -0.2291 0.299 1 0.0
Rh7 Rh -0.0708 0.0315 0.6356 1 0.0
C27 C 0.0186 -0.0231 0.4197 1 0.0
C8 C 0.0785 0 0.752 1 0.0
Rh1 Rh -0.1296 -0.1105 0.4159 1 0.0
C16 C -0.2129 0.1143 0.41 1 0.0
Rh11 Rh -0.0457 -0.1149 0.6134 1 0.0
C7 C -0.0057 0.04 0.132 1 0.0
O2 O -0.0319 -0.2898 0.4702 1 0.0
C3 C 0.1467 -0.229 0.525 1 0.0
C10 C -0.1722 0.0514 0.604 1 0.0
C6 C 0.1263 0.0921 0.128 1 0.0
C25 C 0.1572 -0.1058 0.118 1 0.0
Rh6 Rh -0.0537 -0.0248 0.2633 1 0.0
O9 O 0.1136 0.1517 0.6049 1 0.0
O11 O 0.2273 -0.0241 0.6029 1 0.0
C12 C -0.2162 -0.0457 0.421 1 0.0
C1 C 0.0244 -0.1184 0.045 1 0.0
O24 O -0.1327 -0.126 0.1031 1 0.0
Rh3 Rh 0.1049 -0.1429 0.5775 1 0.0
C18 C -0.0697 0.0975 0.759 1 0.0
C11 C 0.1707 -0.0363 0.564 1 0.0
O14 O 0.0634 0.2107 0.3048 1 0.0
O22 O 0.2649 -0.1257 0.332 1 0.0
O13 O 0.2199 0.0768 0.348 1 0.0
Rh5 Rh 0.0715 0.0526 0.2468 1 0.0
C17 C -0.0559 0.1733 0.488 1 0.0
O4 O 0.1525 -0.1764 0.82 1 0.0
C4 C 0.1341 -0.1617 0.726 1 0.0
Rh9 Rh -0.1434 0.0401 0.4266 1 0.0
O6 O 0.1558 0.1183 0.055 1 0.0
